data_7245485
loop_
_publ_author_name
'Long, J\'er\^ome'
'Lyubov, Dmitry'
'Kissel, Alexander'
'Gogolev, Ilia A.'
'Tyutyunov, Andrey A.'
'Nelyubina, Yulia V.'
'Salles, Fabrice'
'Guari, Yannick'
'Cherkasov, Anton'
'Larionova, Joulia'
'Trifonov, Alexander'

_publ_section_title
;
 Effect on the geometry over the slow relaxation of the magnetization in a
 series of Erbium(III) complexes based on halogenated ligands.
;
_journal_name_full CrystEngComm
_journal_paper_doi 10.1039/D2CE00856D
_journal_year 2022
_chemical_formula_moiety 'C78 H57 Er F15 O6 P3, C4 H8 O'
_chemical_formula_sum 'C82 H65 Er F15 O7 P3'
_chemical_formula_weight 1707.51
_space_group_crystal_system monoclinic
_space_group_IT_number 14
_space_group_name_Hall '-P 2yn'
_space_group_name_H-M_alt 'P 1 21/n 1'
_atom_sites_solution_hydrogens geom
_atom_sites_solution_primary dual
_audit_creation_date 2022-05-27
_audit_creation_method
;
Olex2 1.3
(compiled 2020.11.12 svn.r5f609507 for OlexSys, GUI svn.r6408)
;
_audit_update_record
;
2022-05-27 deposited with the CCDC.	2022-09-14 downloaded from the CCDC.
;
_cell_angle_alpha 90
_cell_angle_beta 93.0260(10)
_cell_angle_gamma 90
_cell_formula_units_Z 4
_cell_length_a 12.3834(3)
_cell_length_b 13.1486(3)
_cell_length_c 45.3406(12)
_cell_measurement_reflns_used 9985
_cell_measurement_temperature 100
_cell_measurement_theta_max 27.86
_cell_measurement_theta_min 2.18
_cell_volume 7372.3(3)
_computing_molecular_graphics 'Olex2 1.3 (Dolomanov et al., 2009)'
_computing_publication_material 'Olex2 1.3 (Dolomanov et al., 2009)'
_computing_structure_refinement 'XL  (Sheldrick, 2008)'
_computing_structure_solution 'SHELXT 2014/5 (Sheldrick, 2014)'
_diffrn_ambient_temperature 100
_diffrn_measured_fraction_theta_full 0.980
_diffrn_measured_fraction_theta_max 0.950
_diffrn_measurement_device_type 'Bruker Quest CCD'
_diffrn_measurement_method '\f and \w scans'
_diffrn_radiation_type MoK\a
_diffrn_radiation_wavelength 0.71073
_diffrn_reflns_av_R_equivalents 0.0507
_diffrn_reflns_av_unetI/netI 0.0436
_diffrn_reflns_Laue_measured_fraction_full 0.980
_diffrn_reflns_Laue_measured_fraction_max 0.950
_diffrn_reflns_limit_h_max 14
_diffrn_reflns_limit_h_min -14
_diffrn_reflns_limit_k_max 15
_diffrn_reflns_limit_k_min -15
_diffrn_reflns_limit_l_max 53
_diffrn_reflns_limit_l_min -45
_diffrn_reflns_number 70715
_diffrn_reflns_point_group_measured_fraction_full 0.980
_diffrn_reflns_point_group_measured_fraction_max 0.950
_diffrn_reflns_theta_full 25.242
_diffrn_reflns_theta_max 25.000
_diffrn_reflns_theta_min 1.834
_diffrn_source_current 1.4
_diffrn_source_power 0.07
_diffrn_source_voltage 50.0
_diffrn_standards_number 0
_exptl_absorpt_coefficient_mu 1.297
_exptl_absorpt_correction_T_max 0.3368
_exptl_absorpt_correction_T_min 0.2346
_exptl_absorpt_correction_type multi-scan
_exptl_absorpt_process_details
;
SADABS-2016/2 (Bruker,2016/2) was used for absorption correction.
wR2(int) was 0.1128 before and 0.0622 after correction.
The Ratio of minimum to maximum transmission is 0.6966.
The \l/2 correction factor is Not present.
;
_exptl_crystal_colour colourless
_exptl_crystal_colour_primary colourless
_exptl_crystal_density_diffrn 1.538
_exptl_crystal_description plate
_exptl_crystal_F_000 3444
_exptl_crystal_size_max 0.35
_exptl_crystal_size_mid 0.35
_exptl_crystal_size_min 0.05
_refine_diff_density_max 3.234
_refine_diff_density_min -5.360
_refine_diff_density_rms 0.473
_refine_ls_extinction_method none
_refine_ls_goodness_of_fit_ref 1.230
_refine_ls_hydrogen_treatment constr
_refine_ls_matrix_type full
_refine_ls_number_parameters 1005
_refine_ls_number_reflns 13600
_refine_ls_number_restraints 92
_refine_ls_restrained_S_all 1.229
_refine_ls_R_factor_all 0.0796
_refine_ls_R_factor_gt 0.0722
_refine_ls_shift/su_max 0.001
_refine_ls_shift/su_mean 0.000
_refine_ls_structure_factor_coef Fsqd
_refine_ls_weighting_details 'w=1/[\s^2^(Fo^2^)+61.1962P] where P=(Fo^2^+2Fc^2^)/3'
_refine_ls_weighting_scheme calc
_refine_ls_wR_factor_gt 0.1446
_refine_ls_wR_factor_ref 0.1482
_reflns_Friedel_coverage 0.000
_reflns_number_gt 12267
_reflns_number_total 13600
_reflns_threshold_expression 'I > 2\s(I)'
_cod_data_source_file d2ce00856d2.cif
_cod_data_source_block 4
_cod_database_code 7245485
_shelxl_version_number 2014/6
_shelx_space_group_comment
;
The symmetry employed for this shelxl refinement is uniquely defined
by the following loop, which should always be used as a source of
symmetry information in preference to the above space-group names.
They are only intended as comments.
;
_shelx_estimated_absorpt_t_max 0.938
_shelx_estimated_absorpt_t_min 0.659
_olex2_refinement_description
;
1. Twinned data refinement
 Scales: 0.9926(3)
 0.0074(3)
2. Fixed Uiso
 At 1.2 times of:
  All C(H) groups, All C(H,H) groups
 At 1.5 times of:
  All C(H,H,H) groups, All C(H,H,H,H,H,H) groups
3. Restrained distances
 C24'-C17 \\sim C17'-C24
 with sigma of 0.02
 O3-C17 \\sim O3-C17'
 with sigma of 0.02
4. Uiso/Uaniso restraints and constraints
Uanis(C17) \\sim Ueq, Uanis(C24') \\sim Ueq: with sigma of 0.005 and sigma for
terminal atoms of 0.01
Uanis(F10) \\sim Ueq, Uanis(C10') \\sim Ueq, Uanis(C11') \\sim Ueq, Uanis(C12')
\\sim Ueq, Uanis(C13') \\sim Ueq, Uanis(C14') \\sim Ueq, Uanis(C15') \\sim Ueq,
Uanis(C12) \\sim Ueq, Uanis(C13) \\sim Ueq, Uanis(C14) \\sim Ueq, Uanis(C15)
\\sim Ueq, Uanis(C10) \\sim Ueq, Uanis(F8') \\sim Ueq: with sigma of 0.01 and
sigma for terminal atoms of 0.02
Uanis(C24) = Uanis(C24')
Uanis(C9') = Uanis(C9)
Uanis(F9) = Uanis(F9')
Uanis(F8) = Uanis(F8')
Uanis(F6) = Uanis(F6')
Uanis(F10) = Uanis(F10')
Uanis(F7) = Uanis(F7')
Uanis(C10') = Uanis(C10)
Uanis(C12') = Uanis(C12)
Uanis(C13') = Uanis(C13)
Uanis(C15) = Uanis(C15')
Uanis(C11') = Uanis(C11)
Uanis(C14) = Uanis(C14')
Uanis(C17) = Uanis(C17')
Uanis(C18') = Uanis(C18)
Uanis(C20) = Uanis(C20')
Uanis(C19) = Uanis(C19')
Uanis(C23') = Uanis(C23)
Uanis(C21') = Uanis(C21)
Uanis(C22) = Uanis(C22')
Uanis(F13') = Uanis(F13)
Uanis(F14) = Uanis(F14')
Uanis(F15) = Uanis(F15')
Uanis(F11) = Uanis(F11')
Uanis(F12') = Uanis(F12)
5. Others
 Sof(F11)=Sof(C17)=Sof(H17)=Sof(F12')=Sof(F13')=Sof(F14')=Sof(F15')=Sof(C21')=
 Sof(C22')=Sof(C23')=Sof(C18')=Sof(C19')=Sof(C20')=Sof(C24')=Sof(H24D)=
 Sof(H24E)=Sof(H24F)=1-FVAR(1)
 Sof(F12)=Sof(F13)=Sof(F14)=Sof(F15)=Sof(C18)=Sof(C19)=Sof(C20)=Sof(C21)=
 Sof(C22)=Sof(C23)=Sof(C24)=Sof(H24A)=Sof(H24B)=Sof(H24C)=Sof(F11')=Sof(C17')=
 Sof(H17')=FVAR(1)
 Fixed Sof: H16A(0.5) H16B(0.5) H16C(0.5) H16D(0.5) H16E(0.5) H16F(0.5)
 F6'(0.5) F7'(0.5) F8'(0.5) F9'(0.5) F10'(0.5) C9'(0.5) H9'(0.5) C10'(0.5)
 C11'(0.5) C12'(0.5) C13'(0.5) C14'(0.5) C15'(0.5) F6(0.5) F7(0.5) F8(0.5)
 F9(0.5) F10(0.5) C9(0.5) H9(0.5) C11(0.5) C12(0.5) C13(0.5) C14(0.5) C15(0.5)
 C10(0.5)
6.a Ternary CH refined with riding coordinates:
 C1(H1), C9'(H9'), C17(H17), C9(H9), C17'(H17')
6.b Secondary CH2 refined with riding coordinates:
 C1S(H1SA,H1SB), C2S(H2SA,H2SB), C3S(H3SA,H3SB), C4S(H4SA,H4SB)
6.c Me refined with riding coordinates:
 C24'(H24D,H24E,H24F)
6.d Aromatic/amide H refined with riding coordinates:
 C26(H26), C27(H27), C28(H28), C29(H29), C30(H30), C32(H32), C33(H33),
 C34(H34), C35(H35), C36(H36), C38(H38), C39(H39), C40(H40), C41(H41), C42(H42),
  C44(H44), C45(H45), C46(H46), C47(H47), C48(H48), C50(H50), C51(H51),
 C52(H52), C53(H53), C54(H54), C56(H56), C57(H57), C58(H58), C59(H59), C60(H60),
  C62(H62), C63(H63), C64(H64), C65(H65), C66(H66), C68(H68), C69(H69),
 C70(H70), C71(H71), C72(H72), C74(H74), C75(H75), C76(H76), C77(H77), C78(H78)
6.e Fitted hexagon refined as free rotating group:
 C10'(C11',C12',C13',C14',C15'), C18(C19,C20,C21,C22,C23), C11(C12,C13,C14,C15,
 C10), C21'(C22',C23',C18',C19',C20')
6.f Idealised Me refined as rotating group:
 C8(H8A,H8B,H8C), C16(H16A,H16B,H16C), C16(H16D,H16E,H16F), C24(H24A,H24B,H24C)
;
_olex2_submission_special_instructions 'No special instructions were received'

loop_
_space_group_symop_operation_xyz
'x, y, z'
'-x+1/2, y+1/2, -z+1/2'
'-x, -y, -z'
'x-1/2, -y-1/2, z-1/2'

loop_
_atom_site_label
_atom_site_type_symbol
_atom_site_fract_x
_atom_site_fract_y
_atom_site_fract_z
_atom_site_U_iso_or_equiv
_atom_site_adp_type
_atom_site_occupancy
_atom_site_site_symmetry_order
_atom_site_calc_flag
_atom_site_refinement_flags_posn
_atom_site_refinement_flags_adp
_atom_site_refinement_flags_occupancy
_atom_site_disorder_assembly
_atom_site_disorder_group
Er1 Er 0.43297(3) 0.71663(2) 0.36748(2) 0.02613(10) Uani 1 1 d . . . . .
P1 P 0.55525(16) 0.95160(14) 0.40225(4) 0.0294(4) Uani 1 1 d . . . . .
P2 P 0.33885(15) 0.86980(14) 0.30036(4) 0.0267(4) Uani 1 1 d . . . . .
P3 P 0.17687(16) 0.79066(17) 0.40390(4) 0.0362(5) Uani 1 1 d . . . . .
F1 F 0.6753(6) 0.4359(5) 0.34766(13) 0.082(2) Uani 1 1 d . . . . .
F2 F 0.7132(6) 0.3368(4) 0.29808(14) 0.0769(18) Uani 1 1 d . . . . .
F3 F 0.7697(5) 0.4397(5) 0.24961(11) 0.0669(16) Uani 1 1 d . . . . .
F4 F 0.7868(4) 0.6450(5) 0.25156(12) 0.0693(17) Uani 1 1 d . . . . .
F5 F 0.7412(4) 0.7471(4) 0.30033(14) 0.0653(16) Uani 1 1 d . . . . .
O1 O 0.5900(4) 0.7103(4) 0.35025(11) 0.0380(12) Uani 1 1 d . . . . .
O2 O 0.3588(5) 0.5954(5) 0.34416(12) 0.0550(17) Uani 1 1 d . . . . .
O3 O 0.4712(5) 0.6366(4) 0.40805(11) 0.0425(13) Uani 1 1 d D . . . .
O4 O 0.4786(4) 0.8710(4) 0.39132(10) 0.0309(11) Uani 1 1 d . . . . .
O5 O 0.3784(4) 0.8283(4) 0.32962(10) 0.0338(12) Uani 1 1 d . . . . .
O6 O 0.2652(4) 0.7554(4) 0.38513(11) 0.0418(14) Uani 1 1 d . . . . .
C1 C 0.6815(8) 0.6537(9) 0.3547(2) 0.066(3) Uani 1 1 d . . . . .
H1 H 0.6611 0.5989 0.3686 0.080 Uiso 1 1 calc R U . . .
C2 C 0.7074(6) 0.5972(7) 0.32631(17) 0.0400(19) Uani 1 1 d . . . . .
C3 C 0.7013(7) 0.4929(7) 0.32427(19) 0.048(2) Uani 1 1 d . . . . .
C4 C 0.7203(7) 0.4393(6) 0.2988(2) 0.045(2) Uani 1 1 d . . . . .
C5 C 0.7488(6) 0.4910(7) 0.27448(16) 0.0386(19) Uani 1 1 d . . . . .
C6 C 0.7560(6) 0.5936(7) 0.27535(18) 0.043(2) Uani 1 1 d . . . . .
C7 C 0.7354(6) 0.6434(6) 0.30065(19) 0.0397(19) Uani 1 1 d . . . . .
C8 C 0.7743(8) 0.7023(10) 0.3692(2) 0.077(4) Uani 1 1 d . . . . .
H8A H 0.7966 0.7602 0.3573 0.115 Uiso 1 1 calc R U . . .
H8B H 0.8339 0.6534 0.3714 0.115 Uiso 1 1 calc R U . . .
H8C H 0.7554 0.7264 0.3887 0.115 Uiso 1 1 calc R U . . .
C16 C 0.4101(7) 0.5081(7) 0.30071(19) 0.048(2) Uani 1 1 d . . . . .
H16A H 0.4496 0.5639 0.2918 0.072 Uiso 0.5 1 calc R U P A 1
H16B H 0.3801 0.4631 0.2851 0.072 Uiso 0.5 1 calc R U P A 1
H16C H 0.4596 0.4694 0.3140 0.072 Uiso 0.5 1 calc R U P A 1
H16D H 0.4091 0.4415 0.2910 0.072 Uiso 0.5 1 calc R U P B 2
H16E H 0.4844 0.5339 0.3023 0.072 Uiso 0.5 1 calc R U P B 2
H16F H 0.3643 0.5556 0.2890 0.072 Uiso 0.5 1 calc R U P B 2
C25 C 0.6598(6) 0.9016(5) 0.42732(14) 0.0301(16) Uani 1 1 d . . . . .
C26 C 0.6420(6) 0.8084(6) 0.44064(15) 0.0335(17) Uani 1 1 d . . . . .
H26 H 0.5785 0.7703 0.4356 0.040 Uiso 1 1 calc R U . . .
C27 C 0.7182(7) 0.7717(6) 0.46144(17) 0.0416(19) Uani 1 1 d . . . . .
H27 H 0.7056 0.7086 0.4709 0.050 Uiso 1 1 calc R U . . .
C28 C 0.8118(6) 0.8244(6) 0.46880(17) 0.0396(19) Uani 1 1 d . . . . .
H28 H 0.8634 0.7977 0.4830 0.047 Uiso 1 1 calc R U . . .
C29 C 0.8297(7) 0.9169(6) 0.45524(16) 0.0401(19) Uani 1 1 d . . . . .
H29 H 0.8937 0.9543 0.4602 0.048 Uiso 1 1 calc R U . . .
C30 C 0.7545(7) 0.9547(6) 0.43445(16) 0.0388(19) Uani 1 1 d . . . . .
H30 H 0.7678 1.0175 0.4250 0.047 Uiso 1 1 calc R U . . .
C31 C 0.4861(6) 1.0496(5) 0.42174(15) 0.0326(17) Uani 1 1 d . . . . .
C32 C 0.5358(8) 1.1072(7) 0.44431(19) 0.054(2) Uani 1 1 d . . . . .
H32 H 0.6088 1.0948 0.4508 0.065 Uiso 1 1 calc R U . . .
C33 C 0.4758(11) 1.1841(8) 0.4574(2) 0.070(3) Uani 1 1 d . . . . .
H33 H 0.5091 1.2249 0.4726 0.083 Uiso 1 1 calc R U . . .
C34 C 0.3700(9) 1.2012(7) 0.4484(2) 0.061(3) Uani 1 1 d . . . . .
H34 H 0.3279 1.2483 0.4588 0.073 Uiso 1 1 calc R U . . .
C35 C 0.3262(8) 1.1512(8) 0.4250(2) 0.060(3) Uani 1 1 d . . . . .
H35 H 0.2552 1.1674 0.4175 0.072 Uiso 1 1 calc R U . . .
C36 C 0.3858(7) 1.0748(8) 0.41167(18) 0.051(2) Uani 1 1 d . . . . .
H36 H 0.3542 1.0398 0.3950 0.061 Uiso 1 1 calc R U . . .
C37 C 0.6188(6) 1.0146(6) 0.37250(14) 0.0313(16) Uani 1 1 d . . . . .
C38 C 0.6500(7) 1.1165(6) 0.37391(16) 0.0397(19) Uani 1 1 d . . . . .
H38 H 0.6382 1.1553 0.3911 0.048 Uiso 1 1 calc R U . . .
C39 C 0.6980(7) 1.1612(6) 0.35030(18) 0.046(2) Uani 1 1 d . . . . .
H39 H 0.7217 1.2299 0.3516 0.055 Uiso 1 1 calc R U . . .
C40 C 0.7112(7) 1.1065(6) 0.32511(17) 0.044(2) Uani 1 1 d . . . . .
H40 H 0.7418 1.1382 0.3087 0.052 Uiso 1 1 calc R U . . .
C41 C 0.6807(6) 1.0056(6) 0.32328(15) 0.0364(18) Uani 1 1 d . . . . .
H41 H 0.6912 0.9681 0.3058 0.044 Uiso 1 1 calc R U . . .
C42 C 0.6346(6) 0.9590(6) 0.34707(15) 0.0349(17) Uani 1 1 d . . . . .
H42 H 0.6141 0.8895 0.3459 0.042 Uiso 1 1 calc R U . . .
C43 C 0.3810(5) 0.9991(5) 0.29624(15) 0.0275(15) Uani 1 1 d . . . . .
C44 C 0.3905(6) 1.0606(6) 0.32151(16) 0.0350(17) Uani 1 1 d . . . . .
H44 H 0.3729 1.0337 0.3401 0.042 Uiso 1 1 calc R U . . .
C45 C 0.4253(7) 1.1595(6) 0.3195(2) 0.044(2) Uani 1 1 d . . . . .
H45 H 0.4308 1.2011 0.3366 0.053 Uiso 1 1 calc R U . . .
C46 C 0.4522(6) 1.1985(6) 0.2925(2) 0.047(2) Uani 1 1 d . . . . .
H46 H 0.4763 1.2669 0.2913 0.057 Uiso 1 1 calc R U . . .
C47 C 0.4445(7) 1.1394(6) 0.26739(19) 0.043(2) Uani 1 1 d . . . . .
H47 H 0.4630 1.1668 0.2489 0.051 Uiso 1 1 calc R U . . .
C48 C 0.4094(6) 1.0396(6) 0.26930(17) 0.0354(17) Uani 1 1 d . . . . .
H48 H 0.4048 0.9983 0.2521 0.042 Uiso 1 1 calc R U . . .
C49 C 0.3884(6) 0.8025(5) 0.26933(14) 0.0276(15) Uani 1 1 d . . . . .
C50 C 0.4988(6) 0.7923(6) 0.26724(17) 0.0398(18) Uani 1 1 d . . . . .
H50 H 0.5467 0.8182 0.2825 0.048 Uiso 1 1 calc R U . . .
C51 C 0.5401(7) 0.7444(6) 0.24306(18) 0.0408(19) Uani 1 1 d . . . . .
H51 H 0.6161 0.7394 0.2414 0.049 Uiso 1 1 calc R U . . .
C52 C 0.4702(7) 0.7042(6) 0.22133(16) 0.0394(18) Uani 1 1 d . . . . .
H52 H 0.4985 0.6705 0.2049 0.047 Uiso 1 1 calc R U . . .
C53 C 0.3601(7) 0.7124(7) 0.22329(16) 0.0420(19) Uani 1 1 d . . . . .
H53 H 0.3126 0.6843 0.2083 0.050 Uiso 1 1 calc R U . . .
C54 C 0.3184(6) 0.7616(6) 0.24721(15) 0.0333(17) Uani 1 1 d . . . . .
H54 H 0.2424 0.7676 0.2486 0.040 Uiso 1 1 calc R U . . .
C55 C 0.1931(6) 0.8671(5) 0.29608(14) 0.0267(15) Uani 1 1 d . . . . .
C56 C 0.1360(6) 0.9353(6) 0.27768(16) 0.0344(17) Uani 1 1 d . . . . .
H56 H 0.1737 0.9855 0.2672 0.041 Uiso 1 1 calc R U . . .
C57 C 0.0247(6) 0.9301(6) 0.27465(17) 0.0400(19) Uani 1 1 d . . . . .
H57 H -0.0145 0.9757 0.2618 0.048 Uiso 1 1 calc R U . . .
C58 C -0.0296(6) 0.8577(7) 0.29050(18) 0.0421(19) Uani 1 1 d . . . . .
H58 H -0.1063 0.8547 0.2887 0.051 Uiso 1 1 calc R U . . .
C59 C 0.0259(7) 0.7906(6) 0.30865(17) 0.0412(19) Uani 1 1 d . . . . .
H59 H -0.0122 0.7407 0.3191 0.049 Uiso 1 1 calc R U . . .
C60 C 0.1382(6) 0.7953(6) 0.31176(15) 0.0340(17) Uani 1 1 d . . . . .
H60 H 0.1769 0.7494 0.3246 0.041 Uiso 1 1 calc R U . . .
C61 C 0.0941(6) 0.8827(6) 0.38453(14) 0.0303(16) Uani 1 1 d . . . . .
C62 C 0.1463(6) 0.9517(6) 0.36693(16) 0.0371(18) Uani 1 1 d . . . . .
H62 H 0.2222 0.9465 0.3652 0.045 Uiso 1 1 calc R U . . .
C63 C 0.0897(7) 1.0276(6) 0.35193(17) 0.042(2) Uani 1 1 d . . . . .
H63 H 0.1264 1.0740 0.3399 0.051 Uiso 1 1 calc R U . . .
C64 C -0.0205(7) 1.0360(7) 0.35450(17) 0.046(2) Uani 1 1 d . . . . .
H64 H -0.0595 1.0892 0.3446 0.055 Uiso 1 1 calc R U . . .
C65 C -0.0741(7) 0.9676(7) 0.37142(17) 0.045(2) Uani 1 1 d . . . . .
H65 H -0.1502 0.9725 0.3727 0.054 Uiso 1 1 calc R U . . .
C66 C -0.0172(6) 0.8914(6) 0.38654(15) 0.0334(17) Uani 1 1 d . . . . .
H66 H -0.0545 0.8447 0.3984 0.040 Uiso 1 1 calc R U . . .
C67 C 0.0926(7) 0.6867(6) 0.41352(18) 0.0408(19) Uani 1 1 d . . . . .
C68 C 0.0850(10) 0.6026(7) 0.3953(2) 0.068(3) Uani 1 1 d . . . . .
H68 H 0.1264 0.5992 0.3783 0.081 Uiso 1 1 calc R U . . .
C69 C 0.0175(12) 0.5239(8) 0.4018(3) 0.091(4) Uani 1 1 d . . . . .
H69 H 0.0122 0.4662 0.3892 0.109 Uiso 1 1 calc R U . . .
C70 C -0.0428(10) 0.5276(7) 0.4265(3) 0.078(4) Uani 1 1 d . . . . .
H70 H -0.0902 0.4733 0.4307 0.094 Uiso 1 1 calc R U . . .
C71 C -0.0340(9) 0.6089(7) 0.4447(3) 0.075(4) Uani 1 1 d . . . . .
H71 H -0.0749 0.6113 0.4618 0.090 Uiso 1 1 calc R U . . .
C72 C 0.0337(8) 0.6882(7) 0.4386(2) 0.056(3) Uani 1 1 d . . . . .
H72 H 0.0400 0.7445 0.4517 0.067 Uiso 1 1 calc R U . . .
C73 C 0.2266(7) 0.8523(7) 0.43712(16) 0.0409(19) Uani 1 1 d . . . . .
C74 C 0.1654(7) 0.9277(7) 0.45014(16) 0.045(2) Uani 1 1 d . . . . .
H74 H 0.0952 0.9435 0.4420 0.054 Uiso 1 1 calc R U . . .
C75 C 0.2070(8) 0.9798(9) 0.47503(19) 0.062(3) Uani 1 1 d . . . . .
H75 H 0.1639 1.0291 0.4843 0.075 Uiso 1 1 calc R U . . .
C76 C 0.3086(10) 0.9600(9) 0.4861(2) 0.072(3) Uani 1 1 d . . . . .
H76 H 0.3375 0.9976 0.5025 0.086 Uiso 1 1 calc R U . . .
C77 C 0.3715(8) 0.8848(10) 0.47338(19) 0.068(3) Uani 1 1 d . . . . .
H77 H 0.4428 0.8716 0.4812 0.081 Uiso 1 1 calc R U . . .
C78 C 0.3285(7) 0.8284(8) 0.44885(18) 0.056(3) Uani 1 1 d . . . . .
H78 H 0.3690 0.7751 0.4406 0.067 Uiso 1 1 calc R U . . .
F6' F 0.0962(10) 0.5581(8) 0.3012(2) 0.055(2) Uani 0.5 1 d . . P C 1
F7' F -0.0530(9) 0.4264(12) 0.3174(3) 0.082(3) Uani 0.5 1 d . . P C 1
F8' F 0.0034(11) 0.2686(11) 0.3520(3) 0.085(3) Uani 0.5 1 d . U P C 1
F9' F 0.2170(12) 0.2397(9) 0.3704(3) 0.074(3) Uani 0.5 1 d . . P C 1
F10' F 0.3654(9) 0.3720(7) 0.3543(2) 0.0505(18) Uani 0.5 1 d . . P C 1
F11 F 0.310(4) 0.450(3) 0.4105(8) 0.087(3) Uani 0.200(11) 1 d . . P D 1
F12 F 0.1500(11) 0.4016(17) 0.4647(6) 0.107(4) Uani 0.800(11) 1 d . . P D 1
F13 F 0.1752(10) 0.5176(11) 0.5106(3) 0.107(5) Uani 0.800(11) 1 d . . P D 1
F14 F 0.3476(12) 0.6432(9) 0.5164(2) 0.123(6) Uani 0.800(11) 1 d . . P D 1
F15 F 0.4894(7) 0.6482(7) 0.4736(2) 0.072(3) Uani 0.800(11) 1 d . . P D 1
C9' C 0.3187(14) 0.5512(12) 0.3180(3) 0.039(3) Uani 0.5 1 d . . P C 1
H9' H 0.2787 0.6037 0.3058 0.046 Uiso 0.5 1 calc R U P C 1
C10' C 0.2384(8) 0.4671(9) 0.3270(3) 0.030(3) Uani 0.5 1 d G U P C 1
C11' C 0.1320(10) 0.4846(8) 0.3170(3) 0.033(3) Uani 0.5 1 d G U P C 1
C12' C 0.0505(6) 0.4194(10) 0.3252(3) 0.038(3) Uani 0.5 1 d G U P C 1
C13' C 0.0754(9) 0.3367(9) 0.3434(3) 0.040(3) Uani 0.5 1 d G U P C 1
C14' C 0.1818(10) 0.3192(8) 0.3534(2) 0.036(3) Uani 0.5 1 d G U P C 1
C15' C 0.2633(7) 0.3844(10) 0.3452(3) 0.031(3) Uani 0.5 1 d G U P C 1
C17 C 0.502(4) 0.557(3) 0.4264(10) 0.053(3) Uani 0.200(11) 1 d D U P D 1
H17 H 0.5533 0.5882 0.4416 0.063 Uiso 0.200(11) 1 calc R U P D 1
C18 C 0.3894(13) 0.5321(13) 0.4447(2) 0.058(3) Uani 0.800(11) 1 d G . P D 1
C19 C 0.2999(15) 0.4685(15) 0.4416(3) 0.060(5) Uani 0.800(11) 1 d G . P D 1
C20 C 0.2278(11) 0.4628(13) 0.4640(4) 0.071(4) Uani 0.800(11) 1 d G . P D 1
C21 C 0.2451(9) 0.5208(11) 0.4895(3) 0.073(5) Uani 0.800(11) 1 d G . P D 1
C22 C 0.3347(10) 0.5845(8) 0.4925(2) 0.066(4) Uani 0.800(11) 1 d G . P D 1
C23 C 0.4068(10) 0.5901(8) 0.4701(3) 0.059(4) Uani 0.800(11) 1 d G . P D 1
C24 C 0.5492(15) 0.4722(13) 0.4188(4) 0.098(6) Uani 0.800(11) 1 d D . P D 1
H24A H 0.4970 0.4295 0.4075 0.147 Uiso 0.800(11) 1 calc R U P D 1
H24B H 0.5758 0.4357 0.4366 0.147 Uiso 0.800(11) 1 calc R U P D 1
H24C H 0.6101 0.4880 0.4066 0.147 Uiso 0.800(11) 1 calc R U P D 1
F6 F 0.1801(10) 0.5694(8) 0.2970(2) 0.055(2) Uani 0.5 1 d . . P C 2
F7 F -0.0168(9) 0.4955(12) 0.3013(3) 0.082(3) Uani 0.5 1 d . . P C 2
F8 F -0.0551(11) 0.3385(11) 0.3390(3) 0.085(3) Uani 0.5 1 d . . P C 2
F9 F 0.1159(12) 0.2532(9) 0.3717(3) 0.074(3) Uani 0.5 1 d . . P C 2
F10 F 0.3159(9) 0.3228(7) 0.3659(2) 0.0505(18) Uani 0.5 1 d . U P C 2
F11' F 0.2684(9) 0.4123(6) 0.41890(18) 0.087(3) Uani 0.800(11) 1 d . . P D 2
F12' F 0.115(6) 0.399(8) 0.461(3) 0.107(4) Uani 0.200(11) 1 d . . P D 2
F13' F 0.231(5) 0.511(6) 0.5199(14) 0.107(5) Uani 0.200(11) 1 d . . P D 2
F14' F 0.415(5) 0.599(4) 0.5169(11) 0.123(6) Uani 0.200(11) 1 d . . P D 2
F15' F 0.528(3) 0.603(3) 0.4686(10) 0.072(3) Uani 0.200(11) 1 d . . P D 2
C9 C 0.3674(14) 0.4974(12) 0.3314(3) 0.039(3) Uani 0.5 1 d . . P C 2
H9 H 0.4213 0.4574 0.3438 0.046 Uiso 0.5 1 calc R U P C 2
C11 C 0.1748(10) 0.4902(9) 0.3151(3) 0.033(3) Uani 0.5 1 d G . P C 2
C12 C 0.0686(8) 0.4571(10) 0.3166(3) 0.038(3) Uani 0.5 1 d G U P C 2
C13 C 0.0446(7) 0.3772(10) 0.3352(3) 0.040(3) Uani 0.5 1 d G U P C 2
C14 C 0.1268(10) 0.3303(8) 0.3523(2) 0.036(3) Uani 0.5 1 d G U P C 2
C15 C 0.2330(8) 0.3634(9) 0.3508(3) 0.031(3) Uani 0.5 1 d G U P C 2
C10 C 0.2570(6) 0.4433(10) 0.3321(3) 0.030(3) Uani 0.5 1 d G U P C 2
C17' C 0.4524(11) 0.5374(8) 0.4153(3) 0.053(3) Uani 0.800(11) 1 d D . P D 2
H17' H 0.4293 0.4951 0.3977 0.063 Uiso 0.800(11) 1 calc R U P D 2
C21' C 0.291(4) 0.509(5) 0.4948(14) 0.073(5) Uani 0.200(11) 1 d G . P D 2
C22' C 0.392(4) 0.553(4) 0.4926(10) 0.066(4) Uani 0.200(11) 1 d G . P D 2
C23' C 0.437(5) 0.561(4) 0.4652(13) 0.059(4) Uani 0.200(11) 1 d G . P D 2
C18' C 0.381(7) 0.525(6) 0.4400(11) 0.058(3) Uani 0.200(11) 1 d G . P D 2
C19' C 0.279(7) 0.481(8) 0.4422(16) 0.060(5) Uani 0.200(11) 1 d G . P D 2
C20' C 0.234(5) 0.474(7) 0.470(2) 0.071(4) Uani 0.200(11) 1 d G . P D 2
C24' C 0.596(4) 0.496(5) 0.4333(18) 0.098(6) Uani 0.200(11) 1 d D U P D 2
H24D H 0.5933 0.4243 0.4396 0.147 Uiso 0.200(11) 1 calc R U P D 2
H24E H 0.6516 0.5033 0.4188 0.147 Uiso 0.200(11) 1 calc R U P D 2
H24F H 0.6150 0.5385 0.4505 0.147 Uiso 0.200(11) 1 calc R U P D 2
O1S O -0.0146(8) 1.1446(8) 0.4610(2) 0.110(3) Uani 1 1 d . . . . .
C1S C 0.0089(11) 1.1810(10) 0.4326(3) 0.084(4) Uani 1 1 d . . . . .
H1SA H 0.0311 1.1240 0.4200 0.101 Uiso 1 1 calc R U . . .
H1SB H 0.0686 1.2311 0.4342 0.101 Uiso 1 1 calc R U . . .
C2S C -0.0888(11) 1.2285(9) 0.4199(3) 0.084(4) Uani 1 1 d . . . . .
H2SA H -0.1255 1.1828 0.4051 0.101 Uiso 1 1 calc R U . . .
H2SB H -0.0713 1.2932 0.4100 0.101 Uiso 1 1 calc R U . . .
C3S C -0.1610(10) 1.2480(9) 0.4456(3) 0.078(3) Uani 1 1 d . . . . .
H3SA H -0.1827 1.3203 0.4466 0.094 Uiso 1 1 calc R U . . .
H3SB H -0.2265 1.2047 0.4443 0.094 Uiso 1 1 calc R U . . .
C4S C -0.0855(13) 1.2183(13) 0.4719(3) 0.108(5) Uani 1 1 d . . . . .
H4SA H -0.0445 1.2782 0.4796 0.130 Uiso 1 1 calc R U . . .
H4SB H -0.1270 1.1895 0.4880 0.130 Uiso 1 1 calc R U . . .

loop_
_atom_site_aniso_label
_atom_site_aniso_U_11
_atom_site_aniso_U_22
_atom_site_aniso_U_33
_atom_site_aniso_U_23
_atom_site_aniso_U_13
_atom_site_aniso_U_12
Er1 0.03329(17) 0.02441(16) 0.02137(15) -0.00209(13) 0.00790(11) -0.00513(15)
P1 0.0453(11) 0.0248(9) 0.0181(8) -0.0029(7) 0.0017(8) -0.0014(8)
P2 0.0330(10) 0.0276(10) 0.0196(8) -0.0008(7) 0.0043(7) -0.0026(8)
P3 0.0388(11) 0.0455(12) 0.0257(9) -0.0021(9) 0.0134(8) -0.0001(10)
F1 0.107(5) 0.080(4) 0.064(4) 0.028(3) 0.036(4) 0.005(4)
F2 0.106(5) 0.032(3) 0.094(5) 0.003(3) 0.017(4) -0.004(3)
F3 0.076(4) 0.083(4) 0.041(3) -0.019(3) 0.005(3) 0.023(3)
F4 0.060(3) 0.087(4) 0.063(3) 0.035(3) 0.023(3) 0.009(3)
F5 0.058(3) 0.032(3) 0.105(5) 0.008(3) 0.004(3) -0.007(2)
O1 0.038(3) 0.033(3) 0.045(3) -0.005(2) 0.017(2) 0.001(3)
O2 0.077(4) 0.046(4) 0.042(3) -0.016(3) 0.007(3) -0.033(3)
O3 0.058(4) 0.038(3) 0.032(3) 0.015(2) 0.003(3) -0.003(3)
O4 0.039(3) 0.027(3) 0.027(2) 0.000(2) 0.004(2) -0.004(2)
O5 0.038(3) 0.042(3) 0.021(2) 0.001(2) 0.000(2) -0.004(2)
O6 0.041(3) 0.055(4) 0.031(3) 0.001(2) 0.013(2) 0.000(3)
C1 0.050(6) 0.088(8) 0.061(6) -0.035(6) 0.001(5) 0.023(6)
C2 0.031(4) 0.054(5) 0.035(4) -0.007(4) 0.000(3) 0.006(4)
C3 0.052(5) 0.047(5) 0.048(5) 0.018(4) 0.019(4) 0.002(4)
C4 0.052(5) 0.026(4) 0.056(5) -0.001(4) 0.006(4) 0.000(4)
C5 0.036(4) 0.052(5) 0.028(4) -0.004(4) 0.005(3) 0.005(4)
C6 0.035(4) 0.057(6) 0.039(4) 0.018(4) 0.007(3) 0.004(4)
C7 0.031(4) 0.030(4) 0.057(5) 0.000(4) 0.001(4) 0.000(3)
C8 0.061(6) 0.108(10) 0.060(6) -0.046(7) -0.008(5) 0.015(7)
C16 0.051(5) 0.042(5) 0.052(5) -0.005(4) 0.012(4) -0.008(4)
C25 0.042(4) 0.031(4) 0.019(3) -0.006(3) 0.006(3) 0.001(3)
C26 0.043(4) 0.031(4) 0.027(4) -0.001(3) 0.004(3) -0.003(3)
C27 0.051(5) 0.037(4) 0.038(4) 0.006(4) 0.009(4) 0.011(4)
C28 0.037(4) 0.047(5) 0.035(4) -0.002(4) 0.005(3) 0.006(4)
C29 0.041(4) 0.049(5) 0.032(4) -0.010(4) 0.009(3) -0.002(4)
C30 0.055(5) 0.035(4) 0.027(4) -0.004(3) 0.008(4) -0.010(4)
C31 0.047(5) 0.024(4) 0.026(4) 0.001(3) -0.003(3) -0.004(3)
C32 0.067(6) 0.049(5) 0.047(5) -0.007(4) 0.000(4) 0.007(5)
C33 0.114(10) 0.047(6) 0.048(6) -0.015(5) 0.009(6) 0.008(6)
C34 0.081(7) 0.039(5) 0.061(6) -0.013(5) -0.002(5) 0.026(5)
C35 0.052(6) 0.081(7) 0.047(5) -0.007(5) -0.001(4) 0.022(5)
C36 0.050(5) 0.069(6) 0.033(4) -0.012(4) 0.001(4) 0.005(5)
C37 0.044(4) 0.030(4) 0.020(3) -0.001(3) -0.002(3) -0.009(3)
C38 0.056(5) 0.034(4) 0.028(4) 0.001(3) -0.004(4) -0.006(4)
C39 0.066(6) 0.030(4) 0.041(5) 0.012(4) -0.007(4) -0.013(4)
C40 0.062(6) 0.039(5) 0.030(4) 0.013(4) 0.003(4) -0.007(4)
C41 0.045(5) 0.043(5) 0.022(4) 0.003(3) 0.004(3) 0.000(4)
C42 0.039(4) 0.038(4) 0.028(4) 0.000(3) 0.001(3) -0.003(4)
C43 0.026(4) 0.027(4) 0.030(4) -0.003(3) 0.002(3) -0.002(3)
C44 0.034(4) 0.039(4) 0.033(4) -0.010(3) 0.010(3) -0.002(3)
C45 0.041(5) 0.032(4) 0.059(5) -0.016(4) 0.001(4) 0.002(4)
C46 0.037(4) 0.023(4) 0.082(7) 0.001(4) 0.001(4) -0.001(3)
C47 0.042(5) 0.035(4) 0.052(5) 0.012(4) 0.006(4) -0.001(4)
C48 0.033(4) 0.037(4) 0.036(4) 0.000(3) 0.006(3) 0.000(3)
C49 0.034(4) 0.023(4) 0.025(3) 0.002(3) 0.004(3) 0.000(3)
C50 0.040(4) 0.042(5) 0.038(4) -0.009(4) 0.002(3) 0.000(4)
C51 0.038(4) 0.038(5) 0.047(5) -0.007(4) 0.009(4) 0.005(4)
C52 0.051(5) 0.037(4) 0.031(4) -0.007(3) 0.013(3) 0.004(4)
C53 0.051(5) 0.044(5) 0.031(4) -0.011(4) 0.002(3) -0.006(4)
C54 0.037(4) 0.033(4) 0.030(4) -0.002(3) 0.006(3) -0.004(3)
C55 0.029(4) 0.031(4) 0.021(3) -0.006(3) 0.006(3) -0.005(3)
C56 0.035(4) 0.038(4) 0.031(4) 0.004(3) 0.006(3) -0.005(3)
C57 0.037(4) 0.042(5) 0.040(4) 0.001(4) 0.000(3) 0.004(4)
C58 0.029(4) 0.050(5) 0.048(5) -0.005(4) 0.008(4) -0.005(4)
C59 0.050(5) 0.038(4) 0.037(4) -0.006(4) 0.017(4) -0.012(4)
C60 0.045(4) 0.030(4) 0.028(4) -0.007(3) 0.007(3) -0.010(4)
C61 0.033(4) 0.037(4) 0.022(3) -0.009(3) 0.007(3) -0.006(3)
C62 0.038(4) 0.043(5) 0.031(4) -0.007(3) 0.008(3) -0.007(4)
C63 0.055(5) 0.041(5) 0.032(4) 0.003(4) 0.014(4) -0.006(4)
C64 0.059(6) 0.050(5) 0.030(4) 0.003(4) 0.005(4) 0.014(4)
C65 0.036(4) 0.065(6) 0.034(4) -0.006(4) 0.007(3) 0.001(4)
C66 0.032(4) 0.048(5) 0.021(3) 0.000(3) 0.003(3) -0.007(4)
C67 0.051(5) 0.029(4) 0.044(4) 0.000(3) 0.020(4) 0.007(4)
C68 0.110(9) 0.040(5) 0.058(6) -0.012(5) 0.045(6) -0.011(6)
C69 0.150(12) 0.037(6) 0.092(9) -0.021(6) 0.060(9) -0.023(7)
C70 0.102(9) 0.033(5) 0.105(9) -0.004(6) 0.056(8) -0.016(6)
C71 0.099(8) 0.041(5) 0.092(8) -0.007(5) 0.069(7) -0.006(6)
C72 0.068(6) 0.039(5) 0.064(6) -0.007(4) 0.044(5) -0.003(4)
C73 0.042(5) 0.055(5) 0.026(4) 0.002(4) 0.006(3) -0.005(4)
C74 0.048(5) 0.061(6) 0.026(4) -0.004(4) 0.003(3) -0.009(4)
C75 0.062(6) 0.089(8) 0.036(5) -0.014(5) 0.003(4) -0.006(6)
C76 0.089(8) 0.095(9) 0.030(5) -0.010(5) 0.002(5) -0.007(7)
C77 0.053(6) 0.117(10) 0.033(5) 0.001(5) -0.003(4) -0.001(6)
C78 0.051(5) 0.088(7) 0.030(4) 0.005(5) 0.008(4) 0.004(5)
F6' 0.073(6) 0.039(4) 0.053(4) 0.002(3) -0.012(5) 0.004(5)
F7' 0.038(5) 0.111(10) 0.097(8) -0.039(7) -0.008(5) 0.004(5)
F8' 0.084(7) 0.084(8) 0.092(7) -0.015(6) 0.040(6) -0.040(6)
F9' 0.111(8) 0.054(5) 0.058(5) 0.005(4) 0.019(6) -0.023(6)
F10' 0.063(5) 0.035(4) 0.052(5) -0.003(3) -0.005(4) 0.001(3)
F11 0.168(9) 0.035(5) 0.057(5) 0.000(4) -0.006(5) -0.028(5)
F12 0.080(12) 0.069(5) 0.170(12) 0.003(6) -0.006(11) -0.033(10)
F13 0.132(12) 0.091(6) 0.105(10) -0.006(7) 0.073(9) -0.040(10)
F14 0.209(16) 0.103(10) 0.061(5) -0.029(6) 0.049(8) -0.062(9)
F15 0.061(6) 0.073(7) 0.080(5) 0.021(5) 0.004(4) -0.019(5)
C9' 0.050(7) 0.032(7) 0.033(6) 0.000(5) -0.002(5) -0.009(5)
C10' 0.040(5) 0.024(6) 0.026(5) -0.005(4) -0.001(4) -0.001(4)
C11' 0.025(8) 0.032(4) 0.041(5) -0.011(4) 0.000(6) -0.004(6)
C12' 0.040(5) 0.036(6) 0.038(6) 0.000(5) 0.005(5) -0.007(5)
C13' 0.043(6) 0.040(6) 0.037(6) -0.003(5) 0.006(5) -0.008(5)
C14' 0.038(7) 0.031(5) 0.039(4) -0.004(4) -0.004(5) -0.005(5)
C15' 0.030(6) 0.033(5) 0.033(5) -0.010(4) 0.010(5) -0.011(5)
C17 0.062(5) 0.047(5) 0.050(5) 0.007(4) 0.013(4) 0.005(4)
C18 0.097(9) 0.036(6) 0.041(7) 0.006(5) 0.016(7) 0.001(6)
C19 0.090(12) 0.029(8) 0.059(6) -0.003(5) -0.005(7) 0.010(8)
C20 0.088(9) 0.038(8) 0.089(13) -0.008(7) 0.018(8) -0.025(6)
C21 0.095(13) 0.057(8) 0.072(10) 0.004(7) 0.043(10) -0.028(10)
C22 0.096(12) 0.061(9) 0.042(6) -0.005(6) 0.020(8) -0.019(8)
C23 0.084(11) 0.044(9) 0.050(7) -0.001(6) 0.021(6) -0.015(7)
C24 0.087(9) 0.099(9) 0.111(10) 0.050(7) 0.025(7) 0.005(7)
F6 0.073(6) 0.039(4) 0.053(4) 0.002(3) -0.012(5) 0.004(5)
F7 0.038(5) 0.111(10) 0.097(8) -0.039(7) -0.008(5) 0.004(5)
F8 0.084(7) 0.084(8) 0.092(7) -0.015(6) 0.040(6) -0.040(6)
F9 0.111(8) 0.054(5) 0.058(5) 0.005(4) 0.019(6) -0.023(6)
F10 0.063(5) 0.035(4) 0.052(5) -0.003(3) -0.005(4) 0.001(3)
F11' 0.168(9) 0.035(5) 0.057(5) 0.000(4) -0.006(5) -0.028(5)
F12' 0.080(12) 0.069(5) 0.170(12) 0.003(6) -0.006(11) -0.033(10)
F13' 0.132(12) 0.091(6) 0.105(10) -0.006(7) 0.073(9) -0.040(10)
F14' 0.209(16) 0.103(10) 0.061(5) -0.029(6) 0.049(8) -0.062(9)
F15' 0.061(6) 0.073(7) 0.080(5) 0.021(5) 0.004(4) -0.019(5)
C9 0.050(7) 0.032(7) 0.033(6) 0.000(5) -0.002(5) -0.009(5)
C11 0.025(8) 0.032(4) 0.041(5) -0.011(4) 0.000(6) -0.004(6)
C12 0.040(5) 0.036(6) 0.038(6) 0.000(5) 0.005(5) -0.007(5)
C13 0.043(6) 0.040(6) 0.037(6) -0.003(5) 0.006(5) -0.008(5)
C14 0.038(7) 0.031(5) 0.039(4) -0.004(4) -0.004(5) -0.005(5)
C15 0.030(6) 0.033(5) 0.033(5) -0.010(4) 0.010(5) -0.011(5)
C10 0.040(5) 0.024(6) 0.026(5) -0.005(4) -0.001(4) -0.001(4)
C17' 0.062(5) 0.047(5) 0.050(5) 0.007(4) 0.013(4) 0.005(4)
C21' 0.095(13) 0.057(8) 0.072(10) 0.004(7) 0.043(10) -0.028(10)
C22' 0.096(12) 0.061(9) 0.042(6) -0.005(6) 0.020(8) -0.019(8)
C23' 0.084(11) 0.044(9) 0.050(7) -0.001(6) 0.021(6) -0.015(7)
C18' 0.097(9) 0.036(6) 0.041(7) 0.006(5) 0.016(7) 0.001(6)
C19' 0.090(12) 0.029(8) 0.059(6) -0.003(5) -0.005(7) 0.010(8)
C20' 0.088(9) 0.038(8) 0.089(13) -0.008(7) 0.018(8) -0.025(6)
C24' 0.087(9) 0.099(9) 0.111(10) 0.050(7) 0.025(7) 0.005(7)
O1S 0.096(7) 0.105(8) 0.129(9) 0.039(7) 0.012(6) 0.000(6)
C1S 0.085(9) 0.083(9) 0.085(9) -0.004(7) 0.017(7) -0.018(7)
C2S 0.121(11) 0.051(7) 0.085(8) 0.000(6) 0.032(8) 0.000(7)
C3S 0.098(9) 0.053(6) 0.086(8) -0.004(6) 0.028(7) -0.019(6)
C4S 0.128(13) 0.135(14) 0.063(8) 0.011(9) 0.020(8) -0.021(12)

loop_
_atom_type_symbol
_atom_type_description
_atom_type_scat_dispersion_real
_atom_type_scat_dispersion_imag
_atom_type_scat_source
C C 0.0033 0.0016 'International Tables Vol C Tables 4.2.6.8 and 6.1.1.4'
H H 0.0000 0.0000 'International Tables Vol C Tables 4.2.6.8 and 6.1.1.4'
Er Er -0.2586 4.9576 'International Tables Vol C Tables 4.2.6.8 and 6.1.1.4'
F F 0.0171 0.0103 'International Tables Vol C Tables 4.2.6.8 and 6.1.1.4'
O O 0.0106 0.0060 'International Tables Vol C Tables 4.2.6.8 and 6.1.1.4'
P P 0.1023 0.0942 'International Tables Vol C Tables 4.2.6.8 and 6.1.1.4'

loop_
_geom_angle_atom_site_label_1
_geom_angle_atom_site_label_2
_geom_angle_atom_site_label_3
_geom_angle
_geom_angle_site_symmetry_1
_geom_angle_site_symmetry_3
_geom_angle_publ_flag
O1 Er1 O3 97.5(2) . . ?
O1 Er1 O4 90.02(18) . . ?
O1 Er1 O5 89.40(19) . . ?
O1 Er1 O6 169.5(2) . . ?
O2 Er1 O1 99.7(2) . . ?
O2 Er1 O3 97.5(2) . . ?
O2 Er1 O4 167.1(2) . . ?
O2 Er1 O5 90.3(2) . . ?
O2 Er1 O6 88.0(2) . . ?
O3 Er1 O4 89.56(19) . . ?
O3 Er1 O5 168.6(2) . . ?
O3 Er1 O6 88.5(2) . . ?
O5 Er1 O4 81.28(17) . . ?
O6 Er1 O4 81.39(18) . . ?
O6 Er1 O5 83.43(18) . . ?
O4 P1 C25 112.0(3) . . ?
O4 P1 C31 111.1(3) . . ?
O4 P1 C37 112.0(3) . . ?
C25 P1 C31 107.2(3) . . ?
C37 P1 C25 108.2(3) . . ?
C37 P1 C31 106.0(3) . . ?
O5 P2 C43 110.8(3) . . ?
O5 P2 C49 114.0(3) . . ?
O5 P2 C55 111.6(3) . . ?
C43 P2 C49 105.8(3) . . ?
C43 P2 C55 107.6(3) . . ?
C49 P2 C55 106.7(3) . . ?
O6 P3 C61 110.4(3) . . ?
O6 P3 C67 110.8(3) . . ?
O6 P3 C73 113.0(4) . . ?
C61 P3 C67 108.1(4) . . ?
C61 P3 C73 105.6(4) . . ?
C67 P3 C73 108.7(4) . . ?
C1 O1 Er1 137.3(6) . . ?
C9' O2 Er1 151.1(8) . . ?
C9 O2 Er1 148.8(8) . . ?
C17 O3 Er1 158(2) . . ?
C17' O3 Er1 129.7(7) . . ?
P1 O4 Er1 154.1(3) . . ?
P2 O5 Er1 162.4(3) . . ?
P3 O6 Er1 163.6(3) . . ?
O1 C1 H1 104.6 . . ?
O1 C1 C2 110.6(7) . . ?
O1 C1 C8 117.5(9) . . ?
C2 C1 H1 104.6 . . ?
C8 C1 H1 104.6 . . ?
C8 C1 C2 113.6(8) . . ?
C3 C2 C1 121.7(9) . . ?
C7 C2 C1 124.7(9) . . ?
C7 C2 C3 113.6(7) . . ?
F1 C3 C2 120.9(8) . . ?
F1 C3 C4 115.6(8) . . ?
C2 C3 C4 123.5(8) . . ?
F2 C4 C3 121.0(8) . . ?
F2 C4 C5 119.9(8) . . ?
C5 C4 C3 119.1(8) . . ?
F3 C5 C4 119.8(8) . . ?
F3 C5 C6 120.5(7) . . ?
C6 C5 C4 119.7(7) . . ?
F4 C6 C5 119.9(8) . . ?
F4 C6 C7 120.6(8) . . ?
C5 C6 C7 119.4(7) . . ?
F5 C7 C2 117.9(8) . . ?
C6 C7 F5 117.5(8) . . ?
C6 C7 C2 124.7(8) . . ?
C1 C8 H8A 109.5 . . ?
C1 C8 H8B 109.5 . . ?
C1 C8 H8C 109.5 . . ?
H8A C8 H8B 109.5 . . ?
H8A C8 H8C 109.5 . . ?
H8B C8 H8C 109.5 . . ?
H16A C16 H16B 109.5 . . ?
H16A C16 H16C 109.5 . . ?
H16B C16 H16C 109.5 . . ?
H16D C16 H16E 109.5 . . ?
H16D C16 H16F 109.5 . . ?
H16E C16 H16F 109.5 . . ?
C9' C16 H16A 109.5 . . ?
C9' C16 H16B 109.5 . . ?
C9' C16 H16C 109.5 . . ?
C9 C16 H16D 109.5 . . ?
C9 C16 H16E 109.5 . . ?
C9 C16 H16F 109.5 . . ?
C26 C25 P1 118.1(6) . . ?
C30 C25 P1 122.3(6) . . ?
C30 C25 C26 119.6(7) . . ?
C25 C26 H26 120.5 . . ?
C27 C26 C25 119.0(7) . . ?
C27 C26 H26 120.5 . . ?
C26 C27 H27 119.2 . . ?
C28 C27 C26 121.7(8) . . ?
C28 C27 H27 119.2 . . ?
C27 C28 H28 120.4 . . ?
C27 C28 C29 119.1(8) . . ?
C29 C28 H28 120.4 . . ?
C28 C29 H29 120.0 . . ?
C30 C29 C28 120.0(8) . . ?
C30 C29 H29 120.0 . . ?
C25 C30 H30 119.7 . . ?
C29 C30 C25 120.6(8) . . ?
C29 C30 H30 119.7 . . ?
C32 C31 P1 123.2(7) . . ?
C36 C31 P1 117.6(6) . . ?
C36 C31 C32 118.8(8) . . ?
C31 C32 H32 120.7 . . ?
C31 C32 C33 118.7(10) . . ?
C33 C32 H32 120.7 . . ?
C32 C33 H33 119.6 . . ?
C34 C33 C32 120.9(10) . . ?
C34 C33 H33 119.6 . . ?
C33 C34 H34 120.2 . . ?
C35 C34 C33 119.7(9) . . ?
C35 C34 H34 120.2 . . ?
C34 C35 H35 120.2 . . ?
C34 C35 C36 119.5(9) . . ?
C36 C35 H35 120.2 . . ?
C31 C36 C35 121.9(8) . . ?
C31 C36 H36 119.0 . . ?
C35 C36 H36 119.0 . . ?
C38 C37 P1 122.6(6) . . ?
C42 C37 P1 117.8(6) . . ?
C42 C37 C38 119.5(7) . . ?
C37 C38 H38 119.9 . . ?
C39 C38 C37 120.1(7) . . ?
C39 C38 H38 119.9 . . ?
C38 C39 H39 120.0 . . ?
C40 C39 C38 119.9(8) . . ?
C40 C39 H39 120.0 . . ?
C39 C40 H40 119.6 . . ?
C39 C40 C41 120.8(7) . . ?
C41 C40 H40 119.6 . . ?
C40 C41 H41 120.0 . . ?
C40 C41 C42 120.0(7) . . ?
C42 C41 H41 120.0 . . ?
C37 C42 C41 119.7(7) . . ?
C37 C42 H42 120.2 . . ?
C41 C42 H42 120.2 . . ?
C44 C43 P2 118.3(5) . . ?
C48 C43 P2 122.8(6) . . ?
C48 C43 C44 118.8(7) . . ?
C43 C44 H44 119.9 . . ?
C45 C44 C43 120.2(7) . . ?
C45 C44 H44 119.9 . . ?
C44 C45 H45 119.9 . . ?
C44 C45 C46 120.1(8) . . ?
C46 C45 H45 119.9 . . ?
C45 C46 H46 119.6 . . ?
C47 C46 C45 120.8(8) . . ?
C47 C46 H46 119.6 . . ?
C46 C47 H47 120.3 . . ?
C46 C47 C48 119.3(8) . . ?
C48 C47 H47 120.3 . . ?
C43 C48 H48 119.7 . . ?
C47 C48 C43 120.6(7) . . ?
C47 C48 H48 119.7 . . ?
C50 C49 P2 118.8(5) . . ?
C50 C49 C54 119.4(7) . . ?
C54 C49 P2 121.8(5) . . ?
C49 C50 H50 119.8 . . ?
C49 C50 C51 120.4(7) . . ?
C51 C50 H50 119.8 . . ?
C50 C51 H51 120.2 . . ?
C52 C51 C50 119.7(7) . . ?
C52 C51 H51 120.2 . . ?
C51 C52 H52 119.7 . . ?
C53 C52 C51 120.7(7) . . ?
C53 C52 H52 119.7 . . ?
C52 C53 H53 120.1 . . ?
C52 C53 C54 119.9(7) . . ?
C54 C53 H53 120.1 . . ?
C49 C54 H54 120.0 . . ?
C53 C54 C49 119.9(7) . . ?
C53 C54 H54 120.0 . . ?
C56 C55 P2 121.7(5) . . ?
C60 C55 P2 118.3(6) . . ?
C60 C55 C56 120.0(7) . . ?
C55 C56 H56 120.0 . . ?
C57 C56 C55 120.1(7) . . ?
C57 C56 H56 120.0 . . ?
C56 C57 H57 120.3 . . ?
C56 C57 C58 119.4(8) . . ?
C58 C57 H57 120.3 . . ?
C57 C58 H58 119.6 . . ?
C59 C58 C57 120.9(7) . . ?
C59 C58 H58 119.6 . . ?
C58 C59 H59 120.0 . . ?
C58 C59 C60 120.0(7) . . ?
C60 C59 H59 120.0 . . ?
C55 C60 C59 119.6(7) . . ?
C55 C60 H60 120.2 . . ?
C59 C60 H60 120.2 . . ?
C62 C61 P3 116.9(6) . . ?
C62 C61 C66 118.5(7) . . ?
C66 C61 P3 124.6(6) . . ?
C61 C62 H62 119.5 . . ?
C63 C62 C61 121.1(7) . . ?
C63 C62 H62 119.5 . . ?
C62 C63 H63 120.1 . . ?
C62 C63 C64 119.7(8) . . ?
C64 C63 H63 120.1 . . ?
C63 C64 H64 119.9 . . ?
C65 C64 C63 120.2(8) . . ?
C65 C64 H64 119.9 . . ?
C64 C65 H65 119.9 . . ?
C64 C65 C66 120.1(8) . . ?
C66 C65 H65 119.9 . . ?
C61 C66 H66 119.8 . . ?
C65 C66 C61 120.4(7) . . ?
C65 C66 H66 119.8 . . ?
C68 C67 P3 119.3(6) . . ?
C68 C67 C72 118.7(8) . . ?
C72 C67 P3 122.0(6) . . ?
C67 C68 H68 120.0 . . ?
C69 C68 C67 120.0(9) . . ?
C69 C68 H68 120.0 . . ?
C68 C69 H69 119.7 . . ?
C68 C69 C70 120.6(10) . . ?
C70 C69 H69 119.7 . . ?
C69 C70 H70 120.2 . . ?
C71 C70 C69 119.6(10) . . ?
C71 C70 H70 120.2 . . ?
C70 C71 H71 119.8 . . ?
C70 C71 C72 120.4(9) . . ?
C72 C71 H71 119.8 . . ?
C67 C72 H72 119.7 . . ?
C71 C72 C67 120.6(9) . . ?
C71 C72 H72 119.7 . . ?
C74 C73 P3 120.4(6) . . ?
C78 C73 P3 119.2(7) . . ?
C78 C73 C74 120.3(8) . . ?
C73 C74 H74 119.8 . . ?
C75 C74 C73 120.3(9) . . ?
C75 C74 H74 119.8 . . ?
C74 C75 H75 120.0 . . ?
C76 C75 C74 120.0(10) . . ?
C76 C75 H75 120.0 . . ?
C75 C76 H76 119.7 . . ?
C75 C76 C77 120.7(10) . . ?
C77 C76 H76 119.7 . . ?
C76 C77 H77 120.1 . . ?
C76 C77 C78 119.8(10) . . ?
C78 C77 H77 120.1 . . ?
C73 C78 C77 118.8(9) . . ?
C73 C78 H78 120.6 . . ?
C77 C78 H78 120.6 . . ?
O2 C9' C16 110.8(12) . . ?
O2 C9' H9' 109.3 . . ?
O2 C9' C10' 106.2(11) . . ?
C16 C9' H9' 109.3 . . ?
C16 C9' C10' 111.9(12) . . ?
C10' C9' H9' 109.3 . . ?
C11' C10' C9' 113.9(10) . . ?
C11' C10' C15' 120.0 . . ?
C15' C10' C9' 125.9(10) . . ?
F6' C11' C10' 127.4(11) . . ?
F6' C11' C12' 112.5(11) . . ?
C12' C11' C10' 120.0 . . ?
F7' C12' C11' 126.7(13) . . ?
F7' C12' C13' 113.3(13) . . ?
C13' C12' C11' 120.0 . . ?
F8' C13' C12' 124.5(12) . . ?
F8' C13' C14' 115.5(12) . . ?
C12' C13' C14' 120.0 . . ?
F9' C14' C13' 125.7(11) . . ?
F9' C14' C15' 114.3(11) . . ?
C15' C14' C13' 120.0 . . ?
F10' C15' C10' 117.5(10) . . ?
F10' C15' C14' 122.5(10) . . ?
C14' C15' C10' 120.0 . . ?
O3 C17 H17 104.6 . . ?
O3 C17 C18 104(3) . . ?
C18 C17 H17 104.6 . . ?
C24 C17 O3 127(4) . . ?
C24 C17 H17 104.6 . . ?
C24 C17 C18 111(3) . . ?
C19 C18 C17 138(2) . . ?
C19 C18 C23 120.0 . . ?
C23 C18 C17 102(2) . . ?
C18 C19 F11 95(2) . . ?
C20 C19 F11 143(2) . . ?
C20 C19 C18 120.0 . . ?
F12 C20 C19 125.1(18) . . ?
F12 C20 C21 114.6(18) . . ?
C19 C20 C21 120.0 . . ?
F13 C21 C20 120.2(11) . . ?
F13 C21 C22 119.8(11) . . ?
C22 C21 C20 120.0 . . ?
F14 C22 C21 119.3(9) . . ?
F14 C22 C23 120.6(9) . . ?
C23 C22 C21 120.0 . . ?
F15 C23 C18 121.1(9) . . ?
F15 C23 C22 118.9(9) . . ?
C22 C23 C18 120.0 . . ?
C17 C24 H24A 109.5 . . ?
C17 C24 H24B 109.5 . . ?
C17 C24 H24C 109.5 . . ?
H24A C24 H24B 109.5 . . ?
H24A C24 H24C 109.5 . . ?
H24B C24 H24C 109.5 . . ?
O2 C9 C16 109.1(11) . . ?
O2 C9 H9 108.1 . . ?
O2 C9 C10 108.9(12) . . ?
C16 C9 H9 108.1 . . ?
C16 C9 C10 114.4(12) . . ?
C10 C9 H9 108.1 . . ?
F6 C11 C12 110.7(10) . . ?
F6 C11 C10 129.2(10) . . ?
C12 C11 C10 120.0 . . ?
F7 C12 C11 125.7(12) . . ?
F7 C12 C13 114.3(12) . . ?
C11 C12 C13 120.0 . . ?
F8 C13 C12 126.0(12) . . ?
F8 C13 C14 114.0(12) . . ?
C14 C13 C12 120.0 . . ?
F9 C14 C13 126.8(11) . . ?
F9 C14 C15 113.2(11) . . ?
C13 C14 C15 120.0 . . ?
F10 C15 C14 124.1(10) . . ?
F10 C15 C10 115.9(10) . . ?
C10 C15 C14 120.0 . . ?
C11 C10 C9 114.0(10) . . ?
C15 C10 C9 125.5(10) . . ?
C15 C10 C11 120.0 . . ?
O3 C17' H17' 112.6 . . ?
O3 C17' C18' 114(3) . . ?
O3 C17' C24' 102(2) . . ?
C18' C17' H17' 112.6 . . ?
C18' C17' C24' 103(4) . . ?
C24' C17' H17' 112.6 . . ?
C22' C21' F13' 125(5) . . ?
C22' C21' C20' 120.0 . . ?
C20' C21' F13' 114(5) . . ?
F14' C22' C21' 107(4) . . ?
F14' C22' C23' 131(5) . . ?
C21' C22' C23' 120.0 . . ?
F15' C23' C22' 109(5) . . ?
F15' C23' C18' 131(5) . . ?
C18' C23' C22' 120.00(6) . . ?
C23' C18' C17' 107(5) . . ?
C23' C18' C19' 120.0 . . ?
C19' C18' C17' 133(5) . . ?
C18' C19' F11' 105(6) . . ?
C18' C19' C20' 120.0 . . ?
C20' C19' F11' 127(7) . . ?
C21' C20' F12' 138(7) . . ?
C19' C20' F12' 102(7) . . ?
C19' C20' C21' 120.00(6) . . ?
C17' C24' H24D 109.5 . . ?
C17' C24' H24E 109.5 . . ?
C17' C24' H24F 109.5 . . ?
H24D C24' H24E 109.5 . . ?
H24D C24' H24F 109.5 . . ?
H24E C24' H24F 109.5 . . ?
C4S O1S C1S 104.4(10) . . ?
O1S C1S H1SA 110.2 . . ?
O1S C1S H1SB 110.2 . . ?
O1S C1S C2S 107.4(10) . . ?
H1SA C1S H1SB 108.5 . . ?
C2S C1S H1SA 110.2 . . ?
C2S C1S H1SB 110.2 . . ?
C1S C2S H2SA 110.5 . . ?
C1S C2S H2SB 110.5 . . ?
C1S C2S C3S 106.0(11) . . ?
H2SA C2S H2SB 108.7 . . ?
C3S C2S H2SA 110.5 . . ?
C3S C2S H2SB 110.5 . . ?
C2S C3S H3SA 111.5 . . ?
C2S C3S H3SB 111.5 . . ?
H3SA C3S H3SB 109.3 . . ?
C4S C3S C2S 101.3(11) . . ?
C4S C3S H3SA 111.5 . . ?
C4S C3S H3SB 111.5 . . ?
O1S C4S C3S 105.5(11) . . ?
O1S C4S H4SA 110.6 . . ?
O1S C4S H4SB 110.6 . . ?
C3S C4S H4SA 110.6 . . ?
C3S C4S H4SB 110.6 . . ?
H4SA C4S H4SB 108.8 . . ?

loop_
_geom_bond_atom_site_label_1
_geom_bond_atom_site_label_2
_geom_bond_distance
_geom_bond_site_symmetry_2
_geom_bond_publ_flag
Er1 O1 2.136(5) . ?
Er1 O2 2.098(5) . ?
Er1 O3 2.150(5) . ?
Er1 O4 2.354(5) . ?
Er1 O5 2.332(5) . ?
Er1 O6 2.322(5) . ?
P1 O4 1.490(5) . ?
P1 C25 1.801(8) . ?
P1 C31 1.804(8) . ?
P1 C37 1.799(7) . ?
P2 O5 1.493(5) . ?
P2 C43 1.792(7) . ?
P2 C49 1.797(7) . ?
P2 C55 1.805(7) . ?
P3 O6 1.494(5) . ?
P3 C61 1.787(8) . ?
P3 C67 1.787(8) . ?
P3 C73 1.791(8) . ?
F1 C3 1.351(9) . ?
F2 C4 1.351(9) . ?
F3 C5 1.351(9) . ?
F4 C6 1.345(9) . ?
F5 C7 1.365(9) . ?
O1 C1 1.361(10) . ?
O2 C9' 1.387(16) . ?
O2 C9 1.418(17) . ?
O3 C17 1.38(2) . ?
O3 C17' 1.368(12) . ?
C1 H1 1.0000 . ?
C1 C2 1.533(11) . ?
C1 C8 1.444(13) . ?
C2 C3 1.376(12) . ?
C2 C7 1.373(11) . ?
C3 C4 1.382(12) . ?
C4 C5 1.359(11) . ?
C5 C6 1.352(12) . ?
C6 C7 1.357(12) . ?
C8 H8A 0.9800 . ?
C8 H8B 0.9800 . ?
C8 H8C 0.9800 . ?
C16 H16A 0.9800 . ?
C16 H16B 0.9800 . ?
C16 H16C 0.9800 . ?
C16 H16D 0.9800 . ?
C16 H16E 0.9800 . ?
C16 H16F 0.9800 . ?
C16 C9' 1.522(18) . ?
C16 C9 1.520(17) . ?
C25 C26 1.390(10) . ?
C25 C30 1.388(11) . ?
C26 H26 0.9500 . ?
C26 C27 1.385(11) . ?
C27 H27 0.9500 . ?
C27 C28 1.376(12) . ?
C28 H28 0.9500 . ?
C28 C29 1.386(11) . ?
C29 H29 0.9500 . ?
C29 C30 1.382(11) . ?
C30 H30 0.9500 . ?
C31 C32 1.390(11) . ?
C31 C36 1.342(11) . ?
C32 H32 0.9500 . ?
C32 C33 1.403(13) . ?
C33 H33 0.9500 . ?
C33 C34 1.369(15) . ?
C34 H34 0.9500 . ?
C34 C35 1.340(13) . ?
C35 H35 0.9500 . ?
C35 C36 1.402(12) . ?
C36 H36 0.9500 . ?
C37 C38 1.395(10) . ?
C37 C42 1.388(10) . ?
C38 H38 0.9500 . ?
C38 C39 1.382(11) . ?
C39 H39 0.9500 . ?
C39 C40 1.367(12) . ?
C40 H40 0.9500 . ?
C40 C41 1.381(11) . ?
C41 H41 0.9500 . ?
C41 C42 1.389(10) . ?
C42 H42 0.9500 . ?
C43 C44 1.402(10) . ?
C43 C48 1.395(10) . ?
C44 H44 0.9500 . ?
C44 C45 1.375(11) . ?
C45 H45 0.9500 . ?
C45 C46 1.381(12) . ?
C46 H46 0.9500 . ?
C46 C47 1.379(12) . ?
C47 H47 0.9500 . ?
C47 C48 1.387(11) . ?
C48 H48 0.9500 . ?
C49 C50 1.382(10) . ?
C49 C54 1.398(10) . ?
C50 H50 0.9500 . ?
C50 C51 1.385(10) . ?
C51 H51 0.9500 . ?
C51 C52 1.382(11) . ?
C52 H52 0.9500 . ?
C52 C53 1.376(11) . ?
C53 H53 0.9500 . ?
C53 C54 1.386(10) . ?
C54 H54 0.9500 . ?
C55 C56 1.392(10) . ?
C55 C60 1.383(10) . ?
C56 H56 0.9500 . ?
C56 C57 1.380(11) . ?
C57 H57 0.9500 . ?
C57 C58 1.388(11) . ?
C58 H58 0.9500 . ?
C58 C59 1.367(12) . ?
C59 H59 0.9500 . ?
C59 C60 1.392(11) . ?
C60 H60 0.9500 . ?
C61 C62 1.390(10) . ?
C61 C66 1.391(10) . ?
C62 H62 0.9500 . ?
C62 C63 1.378(11) . ?
C63 H63 0.9500 . ?
C63 C64 1.380(12) . ?
C64 H64 0.9500 . ?
C64 C65 1.376(12) . ?
C65 H65 0.9500 . ?
C65 C66 1.385(11) . ?
C66 H66 0.9500 . ?
C67 C68 1.380(12) . ?
C67 C72 1.383(11) . ?
C68 H68 0.9500 . ?
C68 C69 1.372(14) . ?
C69 H69 0.9500 . ?
C69 C70 1.378(14) . ?
C70 H70 0.9500 . ?
C70 C71 1.352(14) . ?
C71 H71 0.9500 . ?
C71 C72 1.374(13) . ?
C72 H72 0.9500 . ?
C73 C74 1.397(12) . ?
C73 C78 1.379(12) . ?
C74 H74 0.9500 . ?
C74 C75 1.395(12) . ?
C75 H75 0.9500 . ?
C75 C76 1.354(14) . ?
C76 H76 0.9500 . ?
C76 C77 1.402(15) . ?
C77 H77 0.9500 . ?
C77 C78 1.417(13) . ?
C78 H78 0.9500 . ?
F6' C11' 1.269(13) . ?
F7' C12' 1.314(13) . ?
F8' C13' 1.337(14) . ?
F9' C14' 1.356(15) . ?
F10' C15' 1.318(13) . ?
F11 C19 1.44(4) . ?
F12 C20 1.257(19) . ?
F13 C21 1.325(16) . ?
F14 C22 1.334(13) . ?
F15 C23 1.279(13) . ?
C9' H9' 1.0000 . ?
C9' C10' 1.555(17) . ?
C10' C11' 1.3900 . ?
C10' C15' 1.3900 . ?
C11' C12' 1.3900 . ?
C12' C13' 1.3900 . ?
C13' C14' 1.3900 . ?
C14' C15' 1.3900 . ?
C17 H17 1.0000 . ?
C17 C18 1.69(5) . ?
C17 C24 1.32(4) . ?
C18 C19 1.3900 . ?
C18 C23 1.3900 . ?
C19 C20 1.3900 . ?
C20 C21 1.3900 . ?
C21 C22 1.3900 . ?
C22 C23 1.3900 . ?
C24 H24A 0.9800 . ?
C24 H24B 0.9800 . ?
C24 H24C 0.9800 . ?
F6 C11 1.329(13) . ?
F7 C12 1.332(15) . ?
F8 C13 1.355(14) . ?
F9 C14 1.353(13) . ?
F10 C15 1.317(13) . ?
F11' C19' 1.40(6) . ?
F12' C20' 1.80(8) . ?
F13' C21' 1.39(8) . ?
F14' C22' 1.28(7) . ?
F15' C23' 1.25(7) . ?
C9 H9 1.0000 . ?
C9 C10 1.544(17) . ?
C11 C12 1.3900 . ?
C11 C10 1.3900 . ?
C12 C13 1.3900 . ?
C13 C14 1.3900 . ?
C14 C15 1.3900 . ?
C15 C10 1.3900 . ?
C17' H17' 1.0000 . ?
C17' C18' 1.48(6) . ?
C17' C24' 2.00(5) . ?
C21' C22' 1.3900 . ?
C21' C20' 1.3900 . ?
C22' C23' 1.3900 . ?
C23' C18' 1.3900 . ?
C18' C19' 1.3900(11) . ?
C19' C20' 1.3900 . ?
C24' H24D 0.9800 . ?
C24' H24E 0.9800 . ?
C24' H24F 0.9800 . ?
O1S C1S 1.417(14) . ?
O1S C4S 1.414(17) . ?
C1S H1SA 0.9900 . ?
C1S H1SB 0.9900 . ?
C1S C2S 1.454(17) . ?
C2S H2SA 0.9900 . ?
C2S H2SB 0.9900 . ?
C2S C3S 1.529(15) . ?
C3S H3SA 0.9900 . ?
C3S H3SB 0.9900 . ?
C3S C4S 1.527(18) . ?
C4S H4SA 0.9900 . ?
C4S H4SB 0.9900 . ?

loop_
_geom_torsion_atom_site_label_1
_geom_torsion_atom_site_label_2
_geom_torsion_atom_site_label_3
_geom_torsion_atom_site_label_4
_geom_torsion
_geom_torsion_site_symmetry_1
_geom_torsion_site_symmetry_2
_geom_torsion_site_symmetry_3
_geom_torsion_site_symmetry_4
_geom_torsion_publ_flag
Er1 O1 C1 C2 118.4(8) . . . . ?
Er1 O1 C1 C8 -109.0(11) . . . . ?
Er1 O2 C9' C16 79(2) . . . . ?
Er1 O2 C9' C10' -159.1(11) . . . . ?
Er1 O2 C9 C16 -83.8(17) . . . . ?
Er1 O2 C9 C10 150.6(10) . . . . ?
Er1 O3 C17 C18 -114(5) . . . . ?
Er1 O3 C17 C24 15(11) . . . . ?
Er1 O3 C17' C18' -118(4) . . . . ?
Er1 O3 C17' C24' 132(2) . . . . ?
P1 C25 C26 C27 -175.8(5) . . . . ?
P1 C25 C30 C29 175.7(6) . . . . ?
P1 C31 C32 C33 177.8(7) . . . . ?
P1 C31 C36 C35 -178.9(8) . . . . ?
P1 C37 C38 C39 -179.6(7) . . . . ?
P1 C37 C42 C41 178.2(6) . . . . ?
P2 C43 C44 C45 178.3(6) . . . . ?
P2 C43 C48 C47 -178.2(6) . . . . ?
P2 C49 C50 C51 -177.4(6) . . . . ?
P2 C49 C54 C53 178.4(6) . . . . ?
P2 C55 C56 C57 179.1(6) . . . . ?
P2 C55 C60 C59 -179.3(5) . . . . ?
P3 C61 C62 C63 -177.8(6) . . . . ?
P3 C61 C66 C65 177.8(6) . . . . ?
P3 C67 C68 C69 -177.6(10) . . . . ?
P3 C67 C72 C71 177.2(9) . . . . ?
P3 C73 C74 C75 -176.3(7) . . . . ?
P3 C73 C78 C77 173.7(7) . . . . ?
F1 C3 C4 F2 -0.2(13) . . . . ?
F1 C3 C4 C5 -178.8(8) . . . . ?
F2 C4 C5 F3 0.1(13) . . . . ?
F2 C4 C5 C6 -179.9(8) . . . . ?
F3 C5 C6 F4 -1.7(12) . . . . ?
F3 C5 C6 C7 -179.5(7) . . . . ?
F4 C6 C7 F5 3.6(12) . . . . ?
F4 C6 C7 C2 -177.5(7) . . . . ?
O1 C1 C2 C3 -112.7(10) . . . . ?
O1 C1 C2 C7 65.3(12) . . . . ?
O2 C9' C10' C11' 116.1(11) . . . . ?
O2 C9' C10' C15' -58.9(16) . . . . ?
O2 C9 C10 C11 64.2(13) . . . . ?
O2 C9 C10 C15 -107.2(13) . . . . ?
O3 C17 C18 C19 93(3) . . . . ?
O3 C17 C18 C23 -94(3) . . . . ?
O3 C17' C18' C23' -68(4) . . . . ?
O3 C17' C18' C19' 117(4) . . . . ?
O4 P1 C25 C26 -19.2(6) . . . . ?
O4 P1 C25 C30 163.2(6) . . . . ?
O4 P1 C31 C32 151.2(7) . . . . ?
O4 P1 C31 C36 -36.1(7) . . . . ?
O4 P1 C37 C38 148.6(6) . . . . ?
O4 P1 C37 C42 -30.0(7) . . . . ?
O5 P2 C43 C44 -32.5(7) . . . . ?
O5 P2 C43 C48 144.4(6) . . . . ?
O5 P2 C49 C50 -55.9(7) . . . . ?
O5 P2 C49 C54 125.0(6) . . . . ?
O5 P2 C55 C56 153.4(6) . . . . ?
O5 P2 C55 C60 -26.4(6) . . . . ?
O6 P3 C61 C62 -38.1(7) . . . . ?
O6 P3 C61 C66 143.8(6) . . . . ?
O6 P3 C67 C68 -25.7(9) . . . . ?
O6 P3 C67 C72 154.9(8) . . . . ?
O6 P3 C73 C74 150.8(6) . . . . ?
O6 P3 C73 C78 -25.9(8) . . . . ?
C1 C2 C3 F1 -2.2(13) . . . . ?
C1 C2 C3 C4 177.7(8) . . . . ?
C1 C2 C7 F5 0.4(12) . . . . ?
C1 C2 C7 C6 -178.4(8) . . . . ?
C2 C3 C4 F2 179.9(8) . . . . ?
C2 C3 C4 C5 1.3(14) . . . . ?
C3 C2 C7 F5 178.6(7) . . . . ?
C3 C2 C7 C6 -0.3(12) . . . . ?
C3 C4 C5 F3 178.8(8) . . . . ?
C3 C4 C5 C6 -1.3(13) . . . . ?
C4 C5 C6 F4 178.3(7) . . . . ?
C4 C5 C6 C7 0.5(13) . . . . ?
C5 C6 C7 F5 -178.6(7) . . . . ?
C5 C6 C7 C2 0.3(13) . . . . ?
C7 C2 C3 F1 179.6(8) . . . . ?
C7 C2 C3 C4 -0.5(13) . . . . ?
C8 C1 C2 C3 112.8(12) . . . . ?
C8 C1 C2 C7 -69.3(13) . . . . ?
C16 C9' C10' C11' -122.9(11) . . . . ?
C16 C9' C10' C15' 62.1(15) . . . . ?
C16 C9 C10 C11 -58.1(14) . . . . ?
C16 C9 C10 C15 130.4(12) . . . . ?
C25 P1 O4 Er1 -58.1(7) . . . . ?
C25 P1 C31 C32 28.6(8) . . . . ?
C25 P1 C31 C36 -158.8(7) . . . . ?
C25 P1 C37 C38 -87.5(7) . . . . ?
C25 P1 C37 C42 94.0(6) . . . . ?
C25 C26 C27 C28 -1.2(11) . . . . ?
C26 C25 C30 C29 -1.8(11) . . . . ?
C26 C27 C28 C29 0.6(12) . . . . ?
C27 C28 C29 C30 -0.5(11) . . . . ?
C28 C29 C30 C25 1.2(11) . . . . ?
C30 C25 C26 C27 1.8(10) . . . . ?
C31 P1 O4 Er1 -178.0(6) . . . . ?
C31 P1 C25 C26 102.9(6) . . . . ?
C31 P1 C25 C30 -74.7(6) . . . . ?
C31 P1 C37 C38 27.2(8) . . . . ?
C31 P1 C37 C42 -151.4(6) . . . . ?
C31 C32 C33 C34 1.1(15) . . . . ?
C32 C31 C36 C35 -5.9(14) . . . . ?
C32 C33 C34 C35 -6.9(17) . . . . ?
C33 C34 C35 C36 6.3(17) . . . . ?
C34 C35 C36 C31 0.1(16) . . . . ?
C36 C31 C32 C33 5.2(13) . . . . ?
C37 P1 O4 Er1 63.7(7) . . . . ?
C37 P1 C25 C26 -143.1(5) . . . . ?
C37 P1 C25 C30 39.2(7) . . . . ?
C37 P1 C31 C32 -86.9(7) . . . . ?
C37 P1 C31 C36 85.8(7) . . . . ?
C37 C38 C39 C40 2.4(13) . . . . ?
C38 C37 C42 C41 -0.4(12) . . . . ?
C38 C39 C40 C41 -2.3(14) . . . . ?
C39 C40 C41 C42 0.8(13) . . . . ?
C40 C41 C42 C37 0.5(12) . . . . ?
C42 C37 C38 C39 -1.1(12) . . . . ?
C43 P2 O5 Er1 -157.0(10) . . . . ?
C43 P2 C49 C50 66.2(7) . . . . ?
C43 P2 C49 C54 -113.0(6) . . . . ?
C43 P2 C55 C56 31.6(7) . . . . ?
C43 P2 C55 C60 -148.1(5) . . . . ?
C43 C44 C45 C46 -0.8(12) . . . . ?
C44 C43 C48 C47 -1.3(11) . . . . ?
C44 C45 C46 C47 0.2(13) . . . . ?
C45 C46 C47 C48 -0.1(12) . . . . ?
C46 C47 C48 C43 0.7(12) . . . . ?
C48 C43 C44 C45 1.3(11) . . . . ?
C49 P2 O5 Er1 -37.8(11) . . . . ?
C49 P2 C43 C44 -156.5(6) . . . . ?
C49 P2 C43 C48 20.4(7) . . . . ?
C49 P2 C55 C56 -81.6(6) . . . . ?
C49 P2 C55 C60 98.7(6) . . . . ?
C49 C50 C51 C52 -1.9(13) . . . . ?
C50 C49 C54 C53 -0.7(11) . . . . ?
C50 C51 C52 C53 0.9(13) . . . . ?
C51 C52 C53 C54 0.2(13) . . . . ?
C52 C53 C54 C49 -0.3(12) . . . . ?
C54 C49 C50 C51 1.8(12) . . . . ?
C55 P2 O5 Er1 83.1(11) . . . . ?
C55 P2 C43 C44 89.8(6) . . . . ?
C55 P2 C43 C48 -93.4(6) . . . . ?
C55 P2 C49 C50 -179.5(6) . . . . ?
C55 P2 C49 C54 1.4(7) . . . . ?
C55 C56 C57 C58 1.1(12) . . . . ?
C56 C55 C60 C59 1.0(10) . . . . ?
C56 C57 C58 C59 -1.1(12) . . . . ?
C57 C58 C59 C60 1.0(12) . . . . ?
C58 C59 C60 C55 -0.9(11) . . . . ?
C60 C55 C56 C57 -1.1(11) . . . . ?
C61 P3 O6 Er1 123.4(12) . . . . ?
C61 P3 C67 C68 95.4(9) . . . . ?
C61 P3 C67 C72 -84.1(8) . . . . ?
C61 P3 C73 C74 30.0(8) . . . . ?
C61 P3 C73 C78 -146.6(7) . . . . ?
C61 C62 C63 C64 0.4(12) . . . . ?
C62 C61 C66 C65 -0.4(11) . . . . ?
C62 C63 C64 C65 -1.5(12) . . . . ?
C63 C64 C65 C66 1.6(13) . . . . ?
C64 C65 C66 C61 -0.6(12) . . . . ?
C66 C61 C62 C63 0.5(11) . . . . ?
C67 P3 O6 Er1 -116.9(13) . . . . ?
C67 P3 C61 C62 -159.4(6) . . . . ?
C67 P3 C61 C66 22.4(7) . . . . ?
C67 P3 C73 C74 -85.8(7) . . . . ?
C67 P3 C73 C78 97.6(7) . . . . ?
C67 C68 C69 C70 0(2) . . . . ?
C68 C67 C72 C71 -2.2(16) . . . . ?
C68 C69 C70 C71 -1(2) . . . . ?
C69 C70 C71 C72 1(2) . . . . ?
C70 C71 C72 C67 1.0(19) . . . . ?
C72 C67 C68 C69 1.9(17) . . . . ?
C73 P3 O6 Er1 5.4(14) . . . . ?
C73 P3 C61 C62 84.3(6) . . . . ?
C73 P3 C61 C66 -93.8(7) . . . . ?
C73 P3 C67 C68 -150.4(8) . . . . ?
C73 P3 C67 C72 30.2(9) . . . . ?
C73 C74 C75 C76 2.4(15) . . . . ?
C74 C73 C78 C77 -3.0(13) . . . . ?
C74 C75 C76 C77 -2.4(17) . . . . ?
C75 C76 C77 C78 -0.2(17) . . . . ?
C76 C77 C78 C73 2.9(15) . . . . ?
C78 C73 C74 C75 0.3(13) . . . . ?
F6' C11' C12' F7' 2.3(15) . . . . ?
F6' C11' C12' C13' -177.9(13) . . . . ?
F7' C12' C13' F8' 1.4(14) . . . . ?
F7' C12' C13' C14' 179.9(12) . . . . ?
F8' C13' C14' F9' 0.9(14) . . . . ?
F8' C13' C14' C15' 178.6(13) . . . . ?
F9' C14' C15' F10' -2.8(13) . . . . ?
F9' C14' C15' C10' 177.9(12) . . . . ?
F11 C19 C20 F12 28(3) . . . . ?
F11 C19 C20 C21 -159(3) . . . . ?
F12 C20 C21 F13 -7.6(18) . . . . ?
F12 C20 C21 C22 174.1(19) . . . . ?
F13 C21 C22 F14 -1.5(16) . . . . ?
F13 C21 C22 C23 -178.4(14) . . . . ?
F14 C22 C23 F15 4.1(14) . . . . ?
F14 C22 C23 C18 -176.8(13) . . . . ?
C9' C10' C11' F6' 2.2(14) . . . . ?
C9' C10' C11' C12' -175.3(13) . . . . ?
C9' C10' C15' F10' -4.6(14) . . . . ?
C9' C10' C15' C14' 174.7(15) . . . . ?
C10' C11' C12' F7' -179.9(14) . . . . ?
C10' C11' C12' C13' 0.0 . . . . ?
C11' C10' C15' F10' -179.3(12) . . . . ?
C11' C10' C15' C14' 0.0 . . . . ?
C11' C12' C13' F8' -178.5(14) . . . . ?
C11' C12' C13' C14' 0.0 . . . . ?
C12' C13' C14' F9' -177.7(13) . . . . ?
C12' C13' C14' C15' 0.0 . . . . ?
C13' C14' C15' F10' 179.2(13) . . . . ?
C13' C14' C15' C10' 0.0 . . . . ?
C15' C10' C11' F6' 177.5(15) . . . . ?
C15' C10' C11' C12' 0.0 . . . . ?
C17 C18 C19 F11 -20(2) . . . . ?
C17 C18 C19 C20 172.9(19) . . . . ?
C17 C18 C23 F15 3.9(13) . . . . ?
C17 C18 C23 C22 -175.1(13) . . . . ?
C18 C19 C20 F12 -173(2) . . . . ?
C18 C19 C20 C21 0.0 . . . . ?
C19 C18 C23 F15 179.1(13) . . . . ?
C19 C18 C23 C22 0.0 . . . . ?
C19 C20 C21 F13 178.3(14) . . . . ?
C19 C20 C21 C22 0.0 . . . . ?
C20 C21 C22 F14 176.9(13) . . . . ?
C20 C21 C22 C23 0.0 . . . . ?
C21 C22 C23 F15 -179.1(13) . . . . ?
C21 C22 C23 C18 0.0 . . . . ?
C23 C18 C19 F11 167(2) . . . . ?
C23 C18 C19 C20 0.0 . . . . ?
C24 C17 C18 C19 -46(4) . . . . ?
C24 C17 C18 C23 128(3) . . . . ?
F6 C11 C12 F7 2.6(14) . . . . ?
F6 C11 C12 C13 -177.6(12) . . . . ?
F6 C11 C10 C9 5.2(14) . . . . ?
F6 C11 C10 C15 177.1(15) . . . . ?
F7 C12 C13 F8 -1.0(15) . . . . ?
F7 C12 C13 C14 179.8(12) . . . . ?
F8 C13 C14 F9 -0.4(14) . . . . ?
F8 C13 C14 C15 -179.3(12) . . . . ?
F9 C14 C15 F10 1.7(14) . . . . ?
F9 C14 C15 C10 -179.0(12) . . . . ?
F10 C15 C10 C9 -9.7(14) . . . . ?
F10 C15 C10 C11 179.3(12) . . . . ?
F11' C19' C20' F12' -28(6) . . . . ?
F11' C19' C20' C21' 145(8) . . . . ?
F13' C21' C22' F14' -5(8) . . . . ?
F13' C21' C22' C23' -170(7) . . . . ?
F13' C21' C20' F12' -19(9) . . . . ?
F13' C21' C20' C19' 171(6) . . . . ?
F14' C22' C23' F15' 18(7) . . . . ?
F14' C22' C23' C18' -161(7) . . . . ?
F15' C23' C18' C17' 5(6) . . . . ?
F15' C23' C18' C19' -179(6) . . . . ?
C11 C12 C13 F8 179.2(14) . . . . ?
C11 C12 C13 C14 0.0 . . . . ?
C12 C11 C10 C9 -172.0(13) . . . . ?
C12 C11 C10 C15 0.0 . . . . ?
C12 C13 C14 F9 178.9(14) . . . . ?
C12 C13 C14 C15 0.0 . . . . ?
C13 C14 C15 F10 -179.2(13) . . . . ?
C13 C14 C15 C10 0.0 . . . . ?
C14 C15 C10 C9 171.0(15) . . . . ?
C14 C15 C10 C11 0.0 . . . . ?
C10 C11 C12 F7 -179.8(14) . . . . ?
C10 C11 C12 C13 0.0 . . . . ?
C17' C18' C19' F11' 23(6) . . . . ?
C17' C18' C19' C20' 175(7) . . . . ?
C21' C22' C23' F15' 179(5) . . . . ?
C21' C22' C23' C18' 0.0 . . . . ?
C22' C21' C20' F12' 169(10) . . . . ?
C22' C21' C20' C19' 0.0 . . . . ?
C22' C23' C18' C17' -176(5) . . . . ?
C22' C23' C18' C19' 0.0 . . . . ?
C23' C18' C19' F11' -152(7) . . . . ?
C23' C18' C19' C20' 0.0 . . . . ?
C18' C19' C20' F12' -173(7) . . . . ?
C18' C19' C20' C21' 0.0 . . . . ?
C20' C21' C22' F14' 165(6) . . . . ?
C20' C21' C22' C23' 0.0 . . . . ?
C24' C17' C18' C23' 41(5) . . . . ?
C24' C17' C18' C19' -134(5) . . . . ?
O1S C1S C2S C3S 17.3(14) . . . . ?
C1S O1S C4S C3S 40.0(14) . . . . ?
C1S C2S C3S C4S 6.5(13) . . . . ?
C2S C3S C4S O1S -28.2(13) . . . . ?
C4S O1S C1S C2S -36.0(14) . . . . ?

loop_
_twin_individual_id
_twin_individual_mass_fraction_refined
1 0.9926(3)
2 0.0074(3)
